data_4073004
loop_
_publ_author_name
'Rajapakshe, Asha'
'Basta, Rehan'
'Arif, Atta M.'
'Ernst, Richard D.'
'Lichtenberger, Dennis L.'

_publ_section_title
;
 Silyl Substitution Effects on Metal&#x2212;Pentadienyl Bonding:&#x00A0;
 Synthesis, Structure, Photoelectron Spectroscopy, and Electronic
 Structure of a High-Valent Half-Open Zirconocene
;
_journal_issue 11
_journal_name_full Organometallics
_journal_page_first 2867
_journal_paper_doi 10.1021/om070008i
_journal_volume 26
_journal_year 2007
_chemical_formula_sum 'C16 H24 I2 Si Zr'
_chemical_formula_weight 589.46
_chemical_name_systematic
; 
 ? 
;
_space_group_IT_number 15
_symmetry_cell_setting monoclinic
_symmetry_space_group_name_Hall '-C 2yc'
_symmetry_space_group_name_H-M 'C 1 2/c 1'
_atom_sites_solution_hydrogens geom
_atom_sites_solution_primary direct
_atom_sites_solution_secondary difmap
_audit_creation_method SHELXL-97
_cell_angle_alpha 90.00
_cell_angle_beta 94.727(2)
_cell_angle_gamma 90.00
_cell_formula_units_Z 8
_cell_length_a 34.7910(13)
_cell_length_b 8.2349(3)
_cell_length_c 13.8927(5)
_cell_measurement_reflns_used 3167
_cell_measurement_temperature 150(1)
_cell_measurement_theta_max 27.485
_cell_measurement_theta_min 1.018
_cell_volume 3966.7(3)
_computing_cell_refinement DENZO-SMN
_computing_data_collection 'Nonius COLLECT'
_computing_data_reduction DENZO-SMN
_computing_molecular_graphics 'WinGX, Ortep3'
_computing_structure_refinement 'SHELXL-97 (Sheldrick, 1997)'
_computing_structure_solution SIR97
_diffrn_ambient_temperature 150(1)
_diffrn_measured_fraction_theta_full 0.985
_diffrn_measured_fraction_theta_max 0.985
_diffrn_measurement_device_type 'Nonius KappaCCD Diffractometer'
_diffrn_measurement_method 'Phi plus Omega scan'
_diffrn_radiation_monochromator graphite
_diffrn_radiation_source 'fine-focus sealed tube'
_diffrn_radiation_type MoK\a
_diffrn_radiation_wavelength 0.71073
_diffrn_reflns_av_R_equivalents 0.0200
_diffrn_reflns_av_sigmaI/netI 0.0418
_diffrn_reflns_limit_h_max 44
_diffrn_reflns_limit_h_min -44
_diffrn_reflns_limit_k_max 9
_diffrn_reflns_limit_k_min -10
_diffrn_reflns_limit_l_max 17
_diffrn_reflns_limit_l_min -18
_diffrn_reflns_number 6847
_diffrn_reflns_theta_full 27.49
_diffrn_reflns_theta_max 27.49
_diffrn_reflns_theta_min 2.91
_exptl_absorpt_coefficient_mu 3.719
_exptl_absorpt_correction_T_max 0.8359
_exptl_absorpt_correction_T_min 0.6435
_exptl_absorpt_correction_type multi-scan
_exptl_absorpt_process_details 'DENZO-SMN (Otwionowski & Minor, 1997)'
_exptl_crystal_colour red
_exptl_crystal_density_diffrn 1.974
_exptl_crystal_density_method 'not measured'
_exptl_crystal_description prism
_exptl_crystal_F_000 2240
_exptl_crystal_size_max 0.13
_exptl_crystal_size_mid 0.10
_exptl_crystal_size_min 0.05
_refine_diff_density_max 0.695
_refine_diff_density_min -0.998
_refine_diff_density_rms 0.133
_refine_ls_extinction_coef 0.00011(2)
_refine_ls_extinction_expression Fc^*^=kFc[1+0.001xFc^2^\l^3^/sin(2\q)]^-1/4^
_refine_ls_extinction_method SHELXL
_refine_ls_goodness_of_fit_ref 1.114
_refine_ls_hydrogen_treatment mixed
_refine_ls_matrix_type full
_refine_ls_number_parameters 278
_refine_ls_number_reflns 4471
_refine_ls_number_restraints 0
_refine_ls_restrained_S_all 1.114
_refine_ls_R_factor_all 0.0450
_refine_ls_R_factor_gt 0.0312
_refine_ls_shift/su_max 0.004
_refine_ls_shift/su_mean 0.000
_refine_ls_structure_factor_coef Fsqd
_refine_ls_weighting_details 'calc w=1/[\s^2^(Fo^2^)+(0.0114P)^2^+11.9969P] where P=(Fo^2^+2Fc^2^)/3'
_refine_ls_weighting_scheme calc
_refine_ls_wR_factor_gt 0.0576
_refine_ls_wR_factor_ref 0.0626
_reflns_number_gt 3702
_reflns_number_total 4471
_reflns_threshold_expression >2sigma(I)
_cod_data_source_file om070008isi20070104_053857.cif
_cod_data_source_block rde098
_cod_depositor_comments
;
The following automatic conversions were performed:

'_exptl_absorpt_correction_type' value 'Multi-scan' changed to
'multi-scan' according to
/home/saulius/struct/CIF-dictionaries/cif_core.dic dictionary named
'cif_core.dic' version 2.4.1 from 2010-06-29.

Automatic conversion script
Id: cif_fix_values 1715 2011-07-08 13:25:40Z adriana 
;
_cod_original_sg_symbol_H-M C2/c
_cod_database_code 4073004

loop_
_symmetry_equiv_pos_as_xyz
'x, y, z'
'-x, y, -z+1/2'
'x+1/2, y+1/2, z'
'-x+1/2, y+1/2, -z+1/2'
'-x, -y, -z'
'x, -y, z-1/2'
'-x+1/2, -y+1/2, -z'
'x+1/2, -y+1/2, z-1/2'

loop_
_atom_site_label
_atom_site_type_symbol
_atom_site_fract_x
_atom_site_fract_y
_atom_site_fract_z
_atom_site_U_iso_or_equiv
_atom_site_adp_type
_atom_site_occupancy
_atom_site_symmetry_multiplicity
_atom_site_calc_flag
Zr1 Zr 0.895135(11) 0.09629(4) 0.99195(2) 0.01646(10) Uani 1 1 d
I1 I 0.841383(8) 0.18288(3) 1.129884(18) 0.03064(9) Uani 1 1 d
I2 I 0.960888(8) 0.13493(3) 1.126222(17) 0.02637(9) Uani 1 1 d
Si1 Si 0.80514(3) 0.30691(13) 0.84709(8) 0.0248(2) Uani 1 1 d
C1 C 0.92226(12) 0.1977(4) 0.8331(3) 0.0189(8) Uani 1 1 d
C2 C 0.88229(12) 0.1914(4) 0.8212(3) 0.0191(8) Uani 1 1 d
C3 C 0.85881(11) 0.2873(4) 0.8785(2) 0.0187(8) Uani 1 1 d
C4 C 0.88061(11) 0.3927(4) 0.9461(3) 0.0171(8) Uani 1 1 d
C5 C 0.91974(12) 0.4050(4) 0.9503(3) 0.0204(8) Uani 1 1 d
C6 C 0.94159(11) 0.3545(4) 0.8655(3) 0.0186(8) Uani 1 1 d
C7 C 0.98432(13) 0.3307(6) 0.8914(3) 0.0288(10) Uani 1 1 d
C8 C 0.93622(14) 0.4839(5) 0.7850(3) 0.0270(9) Uani 1 1 d
C9 C 0.90086(13) -0.1529(5) 0.8920(3) 0.0256(9) Uani 1 1 d
C10 C 0.92256(17) -0.1805(5) 0.9787(4) 0.0371(12) Uani 1 1 d
C11 C 0.8975(2) -0.1896(5) 1.0521(3) 0.0486(16) Uani 1 1 d
C12 C 0.86026(18) -0.1681(5) 1.0100(4) 0.0423(13) Uani 1 1 d
C13 C 0.86213(14) -0.1443(5) 0.9115(3) 0.0293(10) Uani 1 1 d
C14 C 0.79878(18) 0.3255(9) 0.7130(4) 0.0508(14) Uani 1 1 d
C15 C 0.77702(18) 0.1276(8) 0.8806(6) 0.0526(16) Uani 1 1 d
C16 C 0.78783(17) 0.4912(7) 0.9061(5) 0.0471(14) Uani 1 1 d
H1 H 0.9361(11) 0.117(4) 0.803(3) 0.018(10) Uiso 1 1 d
H2 H 0.8713(11) 0.119(4) 0.781(3) 0.012(9) Uiso 1 1 d
H4 H 0.8683(10) 0.442(4) 0.989(2) 0.010(9) Uiso 1 1 d
H5 H 0.9315(12) 0.464(5) 0.999(3) 0.033(12) Uiso 1 1 d
H7A H 0.9980(11) 0.291(4) 0.839(3) 0.019(10) Uiso 1 1 d
H7B H 0.9890(11) 0.262(5) 0.941(3) 0.021(11) Uiso 1 1 d
H7C H 0.9970(12) 0.433(5) 0.914(3) 0.030(11) Uiso 1 1 d
H8A H 0.9484(12) 0.444(5) 0.730(3) 0.025(11) Uiso 1 1 d
H8B H 0.9091(15) 0.508(6) 0.769(3) 0.051(15) Uiso 1 1 d
H8C H 0.9490(12) 0.583(5) 0.804(3) 0.029(11) Uiso 1 1 d
H9 H 0.9080(12) -0.147(5) 0.833(3) 0.022(11) Uiso 1 1 d
H10 H 0.9446(13) -0.194(5) 0.982(3) 0.020(12) Uiso 1 1 d
H11 H 0.9057(13) -0.206(6) 1.109(3) 0.040(13) Uiso 1 1 d
H12 H 0.8380(16) -0.176(6) 1.039(4) 0.059(17) Uiso 1 1 d
H13 H 0.8412(13) -0.128(5) 0.864(3) 0.031(12) Uiso 1 1 d
H14A H 0.8146(16) 0.420(7) 0.689(4) 0.067(18) Uiso 1 1 d
H14B H 0.7678(18) 0.330(6) 0.692(4) 0.067(17) Uiso 1 1 d
H14C H 0.806(2) 0.220(8) 0.687(4) 0.09(2) Uiso 1 1 d
H15A H 0.7828(16) 0.035(7) 0.848(4) 0.065(19) Uiso 1 1 d
H15B H 0.7806(19) 0.105(8) 0.947(5) 0.09(2) Uiso 1 1 d
H15C H 0.7530(18) 0.148(6) 0.866(4) 0.060(18) Uiso 1 1 d
H16A H 0.7615(17) 0.512(7) 0.889(4) 0.063(17) Uiso 1 1 d
H16B H 0.7926(16) 0.501(7) 0.969(4) 0.065(19) Uiso 1 1 d
H16C H 0.8006(15) 0.577(6) 0.880(3) 0.048(16) Uiso 1 1 d

loop_
_atom_site_aniso_label
_atom_site_aniso_U_11
_atom_site_aniso_U_22
_atom_site_aniso_U_33
_atom_site_aniso_U_23
_atom_site_aniso_U_13
_atom_site_aniso_U_12
Zr1 0.0221(2) 0.01370(17) 0.01361(17) -0.00095(14) 0.00184(14) 0.00040(14)
I1 0.03461(18) 0.03480(17) 0.02374(14) 0.00383(12) 0.00976(11) 0.00519(12)
I2 0.02911(16) 0.02867(15) 0.02042(13) -0.00030(11) -0.00342(10) 0.00182(11)
Si1 0.0201(6) 0.0245(6) 0.0296(6) 0.0005(5) 0.0006(5) 0.0025(5)
C1 0.025(2) 0.0160(18) 0.0166(17) -0.0008(16) 0.0045(15) 0.0014(16)
C2 0.027(2) 0.0167(18) 0.0129(17) -0.0010(16) -0.0017(15) -0.0030(16)
C3 0.025(2) 0.0141(17) 0.0178(17) 0.0018(15) 0.0041(15) 0.0033(16)
C4 0.022(2) 0.0139(17) 0.0170(17) -0.0019(15) 0.0094(15) 0.0026(15)
C5 0.026(2) 0.0146(18) 0.0201(18) -0.0004(16) 0.0012(16) 0.0009(16)
C6 0.020(2) 0.0152(17) 0.0210(18) 0.0005(16) 0.0062(15) 0.0017(15)
C7 0.022(2) 0.035(3) 0.030(2) -0.001(2) 0.0064(19) -0.0002(19)
C8 0.035(3) 0.022(2) 0.025(2) 0.0034(18) 0.0104(19) -0.001(2)
C9 0.043(3) 0.0134(18) 0.021(2) -0.0012(17) 0.0038(18) -0.0037(18)
C10 0.043(3) 0.015(2) 0.051(3) -0.007(2) -0.013(2) 0.011(2)
C11 0.110(5) 0.018(2) 0.017(2) 0.0034(19) -0.004(3) -0.004(3)
C12 0.068(4) 0.022(2) 0.041(3) -0.007(2) 0.025(3) -0.019(2)
C13 0.033(3) 0.020(2) 0.034(2) -0.0068(19) -0.001(2) -0.0094(19)
C14 0.041(3) 0.074(4) 0.035(3) 0.007(3) -0.010(2) 0.013(3)
C15 0.027(3) 0.048(3) 0.081(5) 0.013(3) -0.008(3) -0.009(3)
C16 0.027(3) 0.044(3) 0.071(4) -0.014(3) 0.004(3) 0.008(2)

loop_
_atom_type_symbol
_atom_type_description
_atom_type_scat_dispersion_real
_atom_type_scat_dispersion_imag
_atom_type_scat_source
C C 0.0033 0.0016 'International Tables Vol C Tables 4.2.6.8 and 6.1.1.4'
H H 0.0000 0.0000 'International Tables Vol C Tables 4.2.6.8 and 6.1.1.4'
Si Si 0.0817 0.0704 'International Tables Vol C Tables 4.2.6.8 and 6.1.1.4'
I I -0.4742 1.8119 'International Tables Vol C Tables 4.2.6.8 and 6.1.1.4'
Zr Zr -2.9673 0.5597 'International Tables Vol C Tables 4.2.6.8 and 6.1.1.4'

loop_
_geom_angle_atom_site_label_1
_geom_angle_atom_site_label_2
_geom_angle_atom_site_label_3
_geom_angle
C10 Zr1 C9 32.35(14)
C10 Zr1 C3 135.18(14)
C9 Zr1 C3 103.08(12)
C10 Zr1 C11 32.56(18)
C9 Zr1 C11 53.76(14)
C3 Zr1 C11 143.77(17)
C10 Zr1 C2 104.88(15)
C9 Zr1 C2 75.29(12)
C3 Zr1 C2 33.13(12)
C11 Zr1 C2 127.63(14)
C10 Zr1 C13 53.57(16)
C9 Zr1 C13 32.47(14)
C3 Zr1 C13 91.56(14)
C11 Zr1 C13 53.50(16)
C2 Zr1 C13 77.61(14)
C10 Zr1 C12 53.44(19)
C9 Zr1 C12 53.48(15)
C3 Zr1 C12 112.66(17)
C11 Zr1 C12 32.17(19)
C2 Zr1 C12 108.39(15)
C13 Zr1 C12 32.12(15)
C10 Zr1 C4 157.66(16)
C9 Zr1 C4 131.93(12)
C3 Zr1 C4 33.21(12)
C11 Zr1 C4 169.00(17)
C2 Zr1 C4 56.64(12)
C13 Zr1 C4 124.65(14)
C12 Zr1 C4 139.69(17)
C10 Zr1 C1 93.63(15)
C9 Zr1 C1 75.00(12)
C3 Zr1 C1 57.55(12)
C11 Zr1 C1 125.49(15)
C2 Zr1 C1 31.43(12)
C13 Zr1 C1 93.46(13)
C12 Zr1 C1 124.94(14)
C4 Zr1 C1 64.05(12)
C10 Zr1 C5 134.62(16)
C9 Zr1 C5 126.92(12)
C3 Zr1 C5 55.70(12)
C11 Zr1 C5 159.48(18)
C2 Zr1 C5 63.07(12)
C13 Zr1 C5 140.68(13)
C12 Zr1 C5 168.27(17)
C4 Zr1 C5 29.35(12)
C1 Zr1 C5 52.22(11)
C10 Zr1 I2 81.85(12)
C9 Zr1 I2 111.09(10)
C3 Zr1 I2 132.92(9)
C11 Zr1 I2 83.31(14)
C2 Zr1 I2 131.06(9)
C13 Zr1 I2 133.95(11)
C12 Zr1 I2 113.54(14)
C4 Zr1 I2 100.82(9)
C1 Zr1 I2 101.03(9)
C5 Zr1 I2 77.77(8)
C10 Zr1 I1 123.49(14)
C9 Zr1 I1 131.38(10)
C3 Zr1 I1 86.64(8)
C11 Zr1 I1 90.93(13)
C2 Zr1 I1 118.61(9)
C13 Zr1 I1 101.18(11)
C12 Zr1 I1 78.61(12)
C4 Zr1 I1 78.68(8)
C1 Zr1 I1 141.73(9)
C5 Zr1 I1 98.13(8)
I2 Zr1 I1 93.854(13)
C16 Si1 C15 110.2(3)
C16 Si1 C14 111.1(3)
C15 Si1 C14 107.2(3)
C16 Si1 C3 108.6(2)
C15 Si1 C3 114.0(2)
C14 Si1 C3 105.7(2)
C2 C1 C6 119.0(3)
C2 C1 Zr1 70.1(2)
C6 C1 Zr1 101.8(2)
C2 C1 H1 118(2)
C6 C1 H1 120(2)
Zr1 C1 H1 112(2)
C1 C2 C3 121.9(3)
C1 C2 Zr1 78.5(2)
C3 C2 Zr1 73.2(2)
C1 C2 H2 118(2)
C3 C2 H2 119(2)
Zr1 C2 H2 115(2)
C2 C3 C4 113.6(3)
C2 C3 Si1 121.3(3)
C4 C3 Si1 123.6(3)
C2 C3 Zr1 73.7(2)
C4 C3 Zr1 75.9(2)
Si1 C3 Zr1 129.73(18)
C5 C4 C3 122.8(3)
C5 C4 Zr1 83.4(2)
C3 C4 Zr1 70.87(19)
C5 C4 H4 119(2)
C3 C4 H4 118(2)
Zr1 C4 H4 112(2)
C4 C5 C6 120.7(3)
C4 C5 Zr1 67.3(2)
C6 C5 Zr1 95.4(2)
C4 C5 H5 117(3)
C6 C5 H5 121(3)
Zr1 C5 H5 118(3)
C1 C6 C5 103.2(3)
C1 C6 C7 111.4(3)
C5 C6 C7 113.4(3)
C1 C6 C8 110.5(3)
C5 C6 C8 109.6(3)
C7 C6 C8 108.7(3)
C6 C7 H7A 114(2)
C6 C7 H7B 112(3)
H7A C7 H7B 107(3)
C6 C7 H7C 112(2)
H7A C7 H7C 107(3)
H7B C7 H7C 104(3)
C6 C8 H8A 108(2)
C6 C8 H8B 111(3)
H8A C8 H8B 112(4)
C6 C8 H8C 111(2)
H8A C8 H8C 106(3)
H8B C8 H8C 108(4)
C10 C9 C13 107.7(4)
C10 C9 Zr1 73.4(2)
C13 C9 Zr1 74.2(2)
C10 C9 H9 130(3)
C13 C9 H9 122(3)
Zr1 C9 H9 121(3)
C9 C10 C11 108.4(5)
C9 C10 Zr1 74.3(2)
C11 C10 Zr1 74.2(3)
C9 C10 H10 123(3)
C11 C10 H10 129(3)
Zr1 C10 H10 121(3)
C12 C11 C10 107.6(4)
C12 C11 Zr1 74.6(3)
C10 C11 Zr1 73.2(3)
C12 C11 H11 131(3)
C10 C11 H11 121(3)
Zr1 C11 H11 118(3)
C11 C12 C13 108.3(5)
C11 C12 Zr1 73.2(3)
C13 C12 Zr1 73.6(2)
C11 C12 H12 128(3)
C13 C12 H12 124(3)
Zr1 C12 H12 123(3)
C12 C13 C9 108.0(4)
C12 C13 Zr1 74.3(2)
C9 C13 Zr1 73.3(2)
C12 C13 H13 127(3)
C9 C13 H13 125(3)
Zr1 C13 H13 120(3)
Si1 C14 H14A 111(3)
Si1 C14 H14B 107(3)
H14A C14 H14B 116(4)
Si1 C14 H14C 106(4)
H14A C14 H14C 112(5)
H14B C14 H14C 103(5)
Si1 C15 H15A 113(4)
Si1 C15 H15B 112(4)
H15A C15 H15B 108(5)
Si1 C15 H15C 108(4)
H15A C15 H15C 107(5)
H15B C15 H15C 109(5)
Si1 C16 H16A 113(3)
Si1 C16 H16B 118(4)
H16A C16 H16B 109(5)
Si1 C16 H16C 106(3)
H16A C16 H16C 104(5)
H16B C16 H16C 105(5)

loop_
_geom_bond_atom_site_label_1
_geom_bond_atom_site_label_2
_geom_bond_distance
Zr1 C10 2.484(4)
Zr1 C9 2.495(4)
Zr1 C3 2.496(4)
Zr1 C11 2.497(4)
Zr1 C2 2.503(3)
Zr1 C13 2.506(4)
Zr1 C12 2.515(4)
Zr1 C4 2.562(4)
Zr1 C1 2.609(4)
Zr1 C5 2.759(4)
Zr1 I2 2.8480(4)
Zr1 I1 2.8755(4)
Si1 C16 1.849(5)
Si1 C15 1.852(6)
Si1 C14 1.865(5)
Si1 C3 1.889(4)
C1 C2 1.388(5)
C1 C6 1.507(5)
C1 H1 0.93(4)
C2 C3 1.425(5)
C2 H2 0.88(4)
C3 C4 1.447(5)
C4 C5 1.361(5)
C4 H4 0.86(4)
C5 C6 1.513(5)
C5 H5 0.91(4)
C6 C7 1.513(6)
C6 C8 1.545(5)
C7 H7A 0.96(4)
C7 H7B 0.90(4)
C7 H7C 0.99(4)
C8 H8A 0.96(4)
C8 H8B 0.97(5)
C8 H8C 0.95(4)
C9 C10 1.387(6)
C9 C13 1.398(6)
C9 H9 0.87(4)
C10 C11 1.396(8)
C10 H10 0.77(4)
C11 C12 1.389(8)
C11 H11 0.83(4)
C12 C13 1.389(6)
C12 H12 0.90(5)
C13 H13 0.95(4)
C14 H14A 1.02(6)
C14 H14B 1.09(6)
C14 H14C 0.99(7)
C15 H15A 0.92(6)
C15 H15B 0.93(6)
C15 H15C 0.86(6)
C16 H16A 0.94(6)
C16 H16B 0.88(5)
C16 H16C 0.92(5)

loop_
_geom_torsion_atom_site_label_1
_geom_torsion_atom_site_label_2
_geom_torsion_atom_site_label_3
_geom_torsion_atom_site_label_4
_geom_torsion
C10 Zr1 C1 C2 112.9(2)
C9 Zr1 C1 C2 86.2(2)
C3 Zr1 C1 C2 -30.4(2)
C11 Zr1 C1 C2 105.7(3)
C13 Zr1 C1 C2 59.3(2)
C12 Zr1 C1 C2 66.1(3)
C4 Zr1 C1 C2 -67.9(2)
C5 Zr1 C1 C2 -99.8(3)
I2 Zr1 C1 C2 -164.7(2)
I1 Zr1 C1 C2 -53.7(3)
C10 Zr1 C1 C6 -130.2(3)
C9 Zr1 C1 C6 -156.9(3)
C3 Zr1 C1 C6 86.5(2)
C11 Zr1 C1 C6 -137.4(3)
C2 Zr1 C1 C6 116.8(3)
C13 Zr1 C1 C6 176.1(2)
C12 Zr1 C1 C6 -177.1(3)
C4 Zr1 C1 C6 48.9(2)
C5 Zr1 C1 C6 17.1(2)
I2 Zr1 C1 C6 -47.8(2)
I1 Zr1 C1 C6 63.1(3)
C6 C1 C2 C3 -31.1(5)
Zr1 C1 C2 C3 61.6(3)
C6 C1 C2 Zr1 -92.8(3)
C10 Zr1 C2 C1 -72.0(3)
C9 Zr1 C2 C1 -85.2(2)
C3 Zr1 C2 C1 128.7(3)
C11 Zr1 C2 C1 -98.3(3)
C13 Zr1 C2 C1 -118.5(2)
C12 Zr1 C2 C1 -127.8(2)
C4 Zr1 C2 C1 94.2(2)
C5 Zr1 C2 C1 60.9(2)
I2 Zr1 C2 C1 20.1(3)
I1 Zr1 C2 C1 145.35(19)
C10 Zr1 C2 C3 159.4(2)
C9 Zr1 C2 C3 146.1(2)
C11 Zr1 C2 C3 133.0(3)
C13 Zr1 C2 C3 112.8(2)
C12 Zr1 C2 C3 103.5(3)
C4 Zr1 C2 C3 -34.5(2)
C1 Zr1 C2 C3 -128.7(3)
C5 Zr1 C2 C3 -67.8(2)
I2 Zr1 C2 C3 -108.5(2)
I1 Zr1 C2 C3 16.7(2)
C1 C2 C3 C4 1.9(5)
Zr1 C2 C3 C4 66.1(3)
C1 C2 C3 Si1 168.7(3)
Zr1 C2 C3 Si1 -127.0(3)
C1 C2 C3 Zr1 -64.3(3)
C16 Si1 C3 C2 -159.6(4)
C15 Si1 C3 C2 77.1(4)
C14 Si1 C3 C2 -40.3(4)
C16 Si1 C3 C4 5.9(4)
C15 Si1 C3 C4 -117.3(4)
C14 Si1 C3 C4 125.2(4)
C16 Si1 C3 Zr1 105.9(3)
C15 Si1 C3 Zr1 -17.4(4)
C14 Si1 C3 Zr1 -134.8(3)
C10 Zr1 C3 C2 -28.9(3)
C9 Zr1 C3 C2 -33.6(2)
C11 Zr1 C3 C2 -78.4(3)
C13 Zr1 C3 C2 -64.3(2)
C12 Zr1 C3 C2 -89.2(2)
C4 Zr1 C3 C2 120.2(3)
C1 Zr1 C3 C2 28.8(2)
C5 Zr1 C3 C2 92.4(2)
I2 Zr1 C3 C2 102.5(2)
I1 Zr1 C3 C2 -165.4(2)
C10 Zr1 C3 C4 -149.1(3)
C9 Zr1 C3 C4 -153.8(2)
C11 Zr1 C3 C4 161.4(3)
C2 Zr1 C3 C4 -120.2(3)
C13 Zr1 C3 C4 175.5(2)
C12 Zr1 C3 C4 150.6(2)
C1 Zr1 C3 C4 -91.4(2)
C5 Zr1 C3 C4 -27.83(19)
I2 Zr1 C3 C4 -17.8(2)
I1 Zr1 C3 C4 74.38(19)
C10 Zr1 C3 Si1 88.6(3)
C9 Zr1 C3 Si1 83.9(2)
C11 Zr1 C3 Si1 39.1(4)
C2 Zr1 C3 Si1 117.5(3)
C13 Zr1 C3 Si1 53.2(2)
C12 Zr1 C3 Si1 28.3(3)
C4 Zr1 C3 Si1 -122.3(3)
C1 Zr1 C3 Si1 146.3(3)
C5 Zr1 C3 Si1 -150.1(3)
I2 Zr1 C3 Si1 -140.05(17)
I1 Zr1 C3 Si1 -47.9(2)
C2 C3 C4 C5 3.5(5)
Si1 C3 C4 C5 -163.0(3)
Zr1 C3 C4 C5 68.4(3)
C2 C3 C4 Zr1 -64.8(3)
Si1 C3 C4 Zr1 128.6(3)
C10 Zr1 C4 C5 -56.1(5)
C9 Zr1 C4 C5 -92.9(3)
C3 Zr1 C4 C5 -128.1(3)
C11 Zr1 C4 C5 149.9(7)
C2 Zr1 C4 C5 -93.7(3)
C13 Zr1 C4 C5 -133.6(2)
C12 Zr1 C4 C5 -172.6(2)
C1 Zr1 C4 C5 -58.4(2)
I2 Zr1 C4 C5 38.7(2)
I1 Zr1 C4 C5 130.6(2)
C10 Zr1 C4 C3 72.0(4)
C9 Zr1 C4 C3 35.3(3)
C11 Zr1 C4 C3 -82.0(8)
C2 Zr1 C4 C3 34.4(2)
C13 Zr1 C4 C3 -5.5(3)
C12 Zr1 C4 C3 -44.5(3)
C1 Zr1 C4 C3 69.8(2)
C5 Zr1 C4 C3 128.1(3)
I2 Zr1 C4 C3 166.86(19)
I1 Zr1 C4 C3 -101.3(2)
C3 C4 C5 C6 20.4(5)
Zr1 C4 C5 C6 82.6(3)
C3 C4 C5 Zr1 -62.1(3)
C10 Zr1 C5 C4 153.7(2)
C9 Zr1 C5 C4 111.7(2)
C3 Zr1 C5 C4 31.4(2)
C11 Zr1 C5 C4 -164.2(4)
C2 Zr1 C5 C4 69.2(2)
C13 Zr1 C5 C4 70.1(3)
C12 Zr1 C5 C4 24.1(8)
C1 Zr1 C5 C4 104.4(3)
I2 Zr1 C5 C4 -141.0(2)
I1 Zr1 C5 C4 -48.8(2)
C10 Zr1 C5 C6 32.6(3)
C9 Zr1 C5 C6 -9.5(3)
C3 Zr1 C5 C6 -89.7(2)
C11 Zr1 C5 C6 74.7(5)
C2 Zr1 C5 C6 -51.9(2)
C13 Zr1 C5 C6 -51.0(3)
C12 Zr1 C5 C6 -97.0(7)
C4 Zr1 C5 C6 -121.1(3)
C1 Zr1 C5 C6 -16.7(2)
I2 Zr1 C5 C6 97.9(2)
I1 Zr1 C5 C6 -169.9(2)
C2 C1 C6 C5 47.9(4)
Zr1 C1 C6 C5 -25.8(3)
C2 C1 C6 C7 169.8(3)
Zr1 C1 C6 C7 96.2(3)
C2 C1 C6 C8 -69.2(4)
Zr1 C1 C6 C8 -142.9(3)
C4 C5 C6 C1 -42.9(4)
Zr1 C5 C6 C1 23.8(3)
C4 C5 C6 C7 -163.6(4)
Zr1 C5 C6 C7 -96.8(3)
C4 C5 C6 C8 74.8(4)
Zr1 C5 C6 C8 141.6(3)
C3 Zr1 C9 C10 173.8(3)
C11 Zr1 C9 C10 -37.3(3)
C2 Zr1 C9 C10 155.6(3)
C13 Zr1 C9 C10 -114.4(4)
C12 Zr1 C9 C10 -77.5(3)
C4 Zr1 C9 C10 154.9(3)
C1 Zr1 C9 C10 123.0(3)
C5 Zr1 C9 C10 117.1(3)
I2 Zr1 C9 C10 26.8(3)
I1 Zr1 C9 C10 -89.0(3)
C10 Zr1 C9 C13 114.4(4)
C3 Zr1 C9 C13 -71.7(3)
C11 Zr1 C9 C13 77.2(3)
C2 Zr1 C9 C13 -90.0(3)
C12 Zr1 C9 C13 36.9(3)
C4 Zr1 C9 C13 -90.7(3)
C1 Zr1 C9 C13 -122.5(3)
C5 Zr1 C9 C13 -128.4(2)
I2 Zr1 C9 C13 141.2(2)
I1 Zr1 C9 C13 25.4(3)
C13 C9 C10 C11 0.2(5)
Zr1 C9 C10 C11 67.0(3)
C13 C9 C10 Zr1 -66.8(3)
C3 Zr1 C10 C9 -8.6(4)
C11 Zr1 C10 C9 114.8(5)
C2 Zr1 C10 C9 -24.4(3)
C13 Zr1 C10 C9 37.4(3)
C12 Zr1 C10 C9 77.7(3)
C4 Zr1 C10 C9 -56.2(5)
C1 Zr1 C10 C9 -54.2(3)
C5 Zr1 C10 C9 -91.1(3)
I2 Zr1 C10 C9 -154.9(3)
I1 Zr1 C10 C9 115.9(3)
C9 Zr1 C10 C11 -114.8(5)
C3 Zr1 C10 C11 -123.4(3)
C2 Zr1 C10 C11 -139.3(3)
C13 Zr1 C10 C11 -77.4(3)
C12 Zr1 C10 C11 -37.2(3)
C4 Zr1 C10 C11 -171.0(4)
C1 Zr1 C10 C11 -169.0(3)
C5 Zr1 C10 C11 154.1(3)
I2 Zr1 C10 C11 90.3(3)
I1 Zr1 C10 C11 1.1(4)
C9 C10 C11 C12 0.3(5)
Zr1 C10 C11 C12 67.3(3)
C9 C10 C11 Zr1 -67.0(3)
C10 Zr1 C11 C12 -114.3(4)
C9 Zr1 C11 C12 -77.3(3)
C3 Zr1 C11 C12 -19.0(4)
C2 Zr1 C11 C12 -61.5(4)
C13 Zr1 C11 C12 -36.6(3)
C4 Zr1 C11 C12 47.6(9)
C1 Zr1 C11 C12 -100.8(3)
C5 Zr1 C11 C12 -176.8(3)
I2 Zr1 C11 C12 160.4(3)
I1 Zr1 C11 C12 66.6(3)
C9 Zr1 C11 C10 37.0(3)
C3 Zr1 C11 C10 95.3(4)
C2 Zr1 C11 C10 52.8(4)
C13 Zr1 C11 C10 77.7(3)
C12 Zr1 C11 C10 114.3(4)
C4 Zr1 C11 C10 161.9(6)
C1 Zr1 C11 C10 13.5(4)
C5 Zr1 C11 C10 -62.6(5)
I2 Zr1 C11 C10 -85.3(3)
I1 Zr1 C11 C10 -179.1(3)
C10 C11 C12 C13 -0.6(5)
Zr1 C11 C12 C13 65.7(3)
C10 C11 C12 Zr1 -66.3(3)
C10 Zr1 C12 C11 37.6(3)
C9 Zr1 C12 C11 78.2(3)
C3 Zr1 C12 C11 168.0(3)
C2 Zr1 C12 C11 132.8(3)
C13 Zr1 C12 C11 115.6(5)
C4 Zr1 C12 C11 -167.4(3)
C1 Zr1 C12 C11 102.7(3)
C5 Zr1 C12 C11 174.6(6)
I2 Zr1 C12 C11 -21.3(3)
I1 Zr1 C12 C11 -110.6(3)
C10 Zr1 C12 C13 -77.9(3)
C9 Zr1 C12 C13 -37.3(3)
C3 Zr1 C12 C13 52.4(3)
C11 Zr1 C12 C13 -115.6(5)
C2 Zr1 C12 C13 17.3(4)
C4 Zr1 C12 C13 77.0(4)
C1 Zr1 C12 C13 -12.9(4)
C5 Zr1 C12 C13 59.0(8)
I2 Zr1 C12 C13 -136.9(3)
I1 Zr1 C12 C13 133.9(3)
C11 C12 C13 C9 0.7(5)
Zr1 C12 C13 C9 66.2(3)
C11 C12 C13 Zr1 -65.5(3)
C10 C9 C13 C12 -0.5(5)
Zr1 C9 C13 C12 -66.8(3)
C10 C9 C13 Zr1 66.3(3)
C10 Zr1 C13 C12 77.5(4)
C9 Zr1 C13 C12 114.8(4)
C3 Zr1 C13 C12 -133.0(3)
C11 Zr1 C13 C12 36.7(3)
C2 Zr1 C13 C12 -163.2(3)
C4 Zr1 C13 C12 -130.0(3)
C1 Zr1 C13 C12 169.4(3)
C5 Zr1 C13 C12 -164.0(3)
I2 Zr1 C13 C12 60.5(4)
I1 Zr1 C13 C12 -46.1(3)
C10 Zr1 C13 C9 -37.3(3)
C3 Zr1 C13 C9 112.3(2)
C11 Zr1 C13 C9 -78.1(3)
C2 Zr1 C13 C9 82.0(2)
C12 Zr1 C13 C9 -114.8(4)
C4 Zr1 C13 C9 115.3(3)
C1 Zr1 C13 C9 54.7(3)
C5 Zr1 C13 C9 81.2(3)
I2 Zr1 C13 C9 -54.2(3)
I1 Zr1 C13 C9 -160.8(2)
